data_4340443
loop_
_publ_author_name
'Wijeratne, Gayan B.'
'Corzine, Briana'
'Day, Victor W.'
'Jackson, Timothy A.'

_publ_section_title
;
 Saturation Kinetics in Phenolic O-H Bond Oxidation by a Mononuclear
 Mn(III)-OH Complex Derived from Dioxygen.
;
_journal_issue 14
_journal_name_full 'Inorganic chemistry'
_journal_page_first 7622
_journal_page_last 7634
_journal_paper_doi 10.1021/ic500943k
_journal_volume 53
_journal_year 2014
_chemical_formula_sum 'C26 H24 F3 Mn N6 O5 S'
_chemical_formula_weight 644.51
_chemical_name_systematic
; 
 ? 
;
_space_group_IT_number 14
_symmetry_cell_setting monoclinic
_symmetry_space_group_name_Hall '-P 2yn'
_symmetry_space_group_name_H-M 'P 1 21/n 1'
_atom_sites_solution_hydrogens difmap
_atom_sites_solution_primary direct
_atom_sites_solution_secondary difmap
_audit_creation_method SHELXTL
_cell_angle_alpha 90.00
_cell_angle_beta 97.2570(10)
_cell_angle_gamma 90.00
_cell_formula_units_Z 4
_cell_length_a 9.2406(3)
_cell_length_b 24.7263(8)
_cell_length_c 12.2658(4)
_cell_measurement_reflns_used 9628
_cell_measurement_temperature 100(2)
_cell_measurement_theta_max 69.71
_cell_measurement_theta_min 3.58
_cell_volume 2780.11(16)
_computing_cell_refinement 'Bruker SAINT'
_computing_data_collection 'Bruker APEX2'
_computing_data_reduction 'Bruker SAINT'
_computing_molecular_graphics 'Bruker SHELXTL'
_computing_publication_material 'Bruker SHELXTL'
_computing_structure_refinement 'Bruker SHELXTL'
_computing_structure_solution 'Bruker SHELXTL'
_diffrn_ambient_temperature 100(2)
_diffrn_measured_fraction_theta_full 0.984
_diffrn_measured_fraction_theta_max 0.955
_diffrn_measurement_device_type 'Bruker APEX-II CCD'
_diffrn_measurement_method '\f and \w scans'
_diffrn_radiation_monochromator 'Helios multilayer optics'
_diffrn_radiation_source 'Bruker MicroStar microfocus rotating anode'
_diffrn_radiation_type CuK\a
_diffrn_radiation_wavelength 1.54178
_diffrn_reflns_av_R_equivalents 0.0388
_diffrn_reflns_av_sigmaI/netI 0.0319
_diffrn_reflns_limit_h_max 10
_diffrn_reflns_limit_h_min -10
_diffrn_reflns_limit_k_max 30
_diffrn_reflns_limit_k_min -29
_diffrn_reflns_limit_l_max 14
_diffrn_reflns_limit_l_min -10
_diffrn_reflns_number 25663
_diffrn_reflns_theta_full 66.00
_diffrn_reflns_theta_max 69.82
_diffrn_reflns_theta_min 3.57
_exptl_absorpt_coefficient_mu 5.176
_exptl_absorpt_correction_T_max 1.000
_exptl_absorpt_correction_T_min 0.689
_exptl_absorpt_correction_type multi-scan
_exptl_crystal_colour red
_exptl_crystal_density_diffrn 1.540
_exptl_crystal_density_method 'not measured'
_exptl_crystal_description 'Rectangular parallelepiped'
_exptl_crystal_F_000 1320
_exptl_crystal_size_max 0.27
_exptl_crystal_size_mid 0.10
_exptl_crystal_size_min 0.03
_refine_diff_density_max 0.491
_refine_diff_density_min -0.583
_refine_diff_density_rms 0.050
_refine_ls_extinction_coef 0.00037(7)
_refine_ls_extinction_expression Fc^*^=kFc[1+0.001xFc^2^\l^3^/sin(2\q)]^-1/4^
_refine_ls_extinction_method SHELXL
_refine_ls_goodness_of_fit_ref 1.035
_refine_ls_hydrogen_treatment refall
_refine_ls_matrix_type full
_refine_ls_number_parameters 509
_refine_ls_number_reflns 5017
_refine_ls_number_restraints 19
_refine_ls_restrained_S_all 1.046
_refine_ls_R_factor_all 0.0314
_refine_ls_R_factor_gt 0.0311
_refine_ls_shift/su_max 0.001
_refine_ls_shift/su_mean 0.000
_refine_ls_structure_factor_coef Fsqd
_refine_ls_weighting_details 'calc w=1/[\s^2^(Fo^2^)+(0.0291P)^2^+2.4398P] where P=(Fo^2^+2Fc^2^)/3'
_refine_ls_weighting_scheme calc
_refine_ls_wR_factor_gt 0.0782
_refine_ls_wR_factor_ref 0.0785
_reflns_number_gt 4941
_reflns_number_total 5017
_reflns_threshold_expression >2sigma(I)
_cod_data_source_file ic500943k_si_003.cif
_cod_data_source_block q34d
_cod_depositor_comments
;
The following automatic conversions were performed:

'_symmetry_cell_setting' value 'Monoclinic' changed to 'monoclinic'
according to
/usr/data/users/saulius/crontab/automatic-downloads/rss-feeds/ACS/lib/dictionaries/cif_core.dic
dictionary named 'cif_core.dic' version 2.4.2 from 2011-04-26.

Automatic conversion script
Id: cif_fix_values 2281 2013-09-26 08:29:07Z andrius 

 Adding full bibliography for 4340442--4340443.cif.
;
_cod_original_sg_symbol_H-M P2(1)/n
_cod_database_code 4340443

loop_
_symmetry_equiv_pos_as_xyz
'x, y, z'
'-x+1/2, y+1/2, -z+1/2'
'-x, -y, -z'
'x-1/2, -y-1/2, z-1/2'

loop_
_atom_site_label
_atom_site_type_symbol
_atom_site_fract_x
_atom_site_fract_y
_atom_site_fract_z
_atom_site_U_iso_or_equiv
_atom_site_adp_type
_atom_site_occupancy
_atom_site_symmetry_multiplicity
_atom_site_calc_flag
_atom_site_refinement_flags
_atom_site_disorder_assembly
_atom_site_disorder_group
Mn Mn 0.50526(3) 0.193956(10) 0.14117(2) 0.01303(9) Uani 1 1 d . . .
O1 O 0.71499(14) 0.22904(5) 0.44621(10) 0.0225(3) Uani 1 1 d . . .
O2 O 0.43414(15) 0.19767(5) -0.00272(10) 0.0197(3) Uani 1 1 d . . .
H2O H 0.366(3) 0.2173(11) -0.011(2) 0.041(7) Uiso 1 1 d . . .
N1 N 0.40567(15) 0.12241(5) 0.17843(12) 0.0165(3) Uani 1 1 d . . .
N2 N 0.57942(16) 0.18737(5) 0.29885(12) 0.0156(3) Uani 1 1 d . . .
N3 N 0.62229(16) 0.27030(6) 0.15837(12) 0.0160(3) Uani 1 1 d . . .
N4 N 0.34067(15) 0.25189(6) 0.19747(11) 0.0169(3) Uani 1 1 d . . .
N5 N 0.72136(16) 0.17456(6) 0.09083(12) 0.0182(3) Uani 1 1 d . . .
C1 C 0.3198(2) 0.09127(7) 0.11010(16) 0.0205(4) Uani 1 1 d . . .
H1 H 0.309(2) 0.1013(8) 0.0366(19) 0.020(5) Uiso 1 1 d . . .
C2 C 0.2457(2) 0.04642(8) 0.14715(18) 0.0266(4) Uani 1 1 d . . .
H2 H 0.186(3) 0.0268(9) 0.0983(19) 0.027(6) Uiso 1 1 d . . .
C3 C 0.2616(2) 0.03468(8) 0.25651(19) 0.0298(4) Uani 1 1 d . . .
H3 H 0.209(3) 0.0047(10) 0.2817(19) 0.034(6) Uiso 1 1 d . . .
C4 C 0.3551(2) 0.06626(7) 0.33211(17) 0.0258(4) Uani 1 1 d . . .
C5 C 0.3823(3) 0.05687(9) 0.44656(19) 0.0386(5) Uani 1 1 d . . .
H5 H 0.329(3) 0.0285(11) 0.476(2) 0.049(8) Uiso 1 1 d . . .
C6 C 0.4772(3) 0.08926(10) 0.51111(19) 0.0411(6) Uani 1 1 d . . .
H6 H 0.497(3) 0.0826(12) 0.585(3) 0.059(9) Uiso 1 1 d . . .
C7 C 0.5490(2) 0.13332(8) 0.46770(16) 0.0284(4) Uani 1 1 d . . .
H7 H 0.614(3) 0.1542(9) 0.514(2) 0.027(6) Uiso 1 1 d . . .
C8 C 0.5234(2) 0.14479(7) 0.35685(14) 0.0189(4) Uani 1 1 d . . .
C9 C 0.42652(19) 0.11045(7) 0.28867(14) 0.0183(4) Uani 1 1 d . . .
C10 C 0.66557(18) 0.22655(7) 0.34761(14) 0.0157(3) Uani 1 1 d . . .
C11 C 0.7055(2) 0.27111(7) 0.27096(14) 0.0188(4) Uani 1 1 d . . .
H11A H 0.808(3) 0.2661(9) 0.2644(19) 0.028(6) Uiso 1 1 d . . .
H11B H 0.694(3) 0.3053(9) 0.3033(19) 0.026(6) Uiso 1 1 d . . .
C12 C 0.5145(2) 0.31507(7) 0.14056(15) 0.0192(4) Uani 1 1 d . . .
H12A H 0.481(2) 0.3159(8) 0.0627(17) 0.013(5) Uiso 1 1 d . . .
H12B H 0.558(3) 0.3479(10) 0.1648(19) 0.027(6) Uiso 1 1 d . . .
C13 C 0.3835(2) 0.30385(7) 0.19808(14) 0.0183(4) Uani 1 1 d . . .
C14 C 0.3082(2) 0.34469(8) 0.24473(16) 0.0250(4) Uani 1 1 d . . .
H14 H 0.341(3) 0.3805(10) 0.243(2) 0.035(6) Uiso 1 1 d . . .
C15 C 0.1850(2) 0.33130(9) 0.29205(16) 0.0294(4) Uani 1 1 d . . .
H15 H 0.131(3) 0.3586(10) 0.326(2) 0.037(6) Uiso 1 1 d . . .
C16 C 0.1404(2) 0.27790(9) 0.29162(16) 0.0274(4) Uani 1 1 d . . .
H16 H 0.061(3) 0.2662(9) 0.326(2) 0.034(6) Uiso 1 1 d . . .
C17 C 0.22099(19) 0.23928(8) 0.24368(14) 0.0217(4) Uani 1 1 d . . .
H17 H 0.194(2) 0.2024(9) 0.2429(19) 0.024(5) Uiso 1 1 d . . .
C18 C 0.7224(2) 0.27203(7) 0.07351(15) 0.0191(4) Uani 1 1 d . . .
H18A H 0.668(2) 0.2787(8) 0.0067(18) 0.015(5) Uiso 1 1 d . . .
H18B H 0.796(2) 0.3011(8) 0.0914(18) 0.022(5) Uiso 1 1 d . . .
C19 C 0.79759(19) 0.21835(7) 0.06644(14) 0.0183(4) Uani 1 1 d . . .
C20 C 0.9336(2) 0.21453(8) 0.03172(15) 0.0228(4) Uani 1 1 d . . .
H20 H 0.986(3) 0.2469(10) 0.0167(19) 0.032(6) Uiso 1 1 d . . .
C21 C 0.9917(2) 0.16370(8) 0.01824(16) 0.0269(4) Uani 1 1 d . . .
H21 H 1.084(3) 0.1604(9) -0.0098(19) 0.030(6) Uiso 1 1 d . . .
C22 C 0.9134(2) 0.11846(8) 0.04133(16) 0.0278(4) Uani 1 1 d . . .
H22 H 0.944(3) 0.0832(11) 0.033(2) 0.038(7) Uiso 1 1 d . . .
C23 C 0.7798(2) 0.12550(8) 0.07855(16) 0.0235(4) Uani 1 1 d . . .
H23 H 0.724(2) 0.0963(9) 0.0937(17) 0.021(5) Uiso 1 1 d . . .
S S 0.8535(2) -0.04588(9) 0.19919(17) 0.0322(5) Uani 0.846(4) 1 d PD A 1
F11 F 0.60547(18) -0.01209(8) 0.09701(15) 0.0477(6) Uani 0.846(4) 1 d PD A 1
F12 F 0.5871(3) -0.05738(12) 0.2415(3) 0.1192(14) Uani 0.846(4) 1 d PD A 1
F13 F 0.6647(3) 0.02427(11) 0.25119(17) 0.0822(10) Uani 0.846(4) 1 d PD A 1
O11 O 0.9089(6) -0.04927(16) 0.3133(3) 0.1020(18) Uani 0.846(4) 1 d PD A 1
O12 O 0.9112(4) -0.00378(14) 0.1403(4) 0.0926(15) Uani 0.846(4) 1 d PD A 1
O13 O 0.8376(6) -0.09691(15) 0.1453(4) 0.0435(14) Uani 0.846(4) 1 d PD A 1
C1A C 0.6678(3) -0.02152(14) 0.1964(2) 0.0393(8) Uani 0.846(4) 1 d PD A 1
S' S 0.8615(9) -0.0487(4) 0.1865(7) 0.0041(13) Uiso 0.154(4) 1 d PD A 2
F11' F 0.5787(13) -0.0434(6) 0.1280(10) 0.066(4) Uiso 0.154(4) 1 d PD A 2
F12' F 0.6425(15) -0.0894(6) 0.2713(11) 0.078(4) Uiso 0.154(4) 1 d PD A 2
F13' F 0.6453(12) -0.0051(5) 0.2886(10) 0.056(3) Uiso 0.154(4) 1 d PD A 2
O11' O 0.9447(10) -0.0436(5) 0.2923(8) 0.0012(19) Uiso 0.154(4) 1 d PD A 2
O12' O 0.9136(12) -0.0130(4) 0.1092(7) 0.0032(19) Uiso 0.154(4) 1 d PD A 2
O13' O 0.838(2) -0.1031(7) 0.1466(17) 0.010(4) Uiso 0.154(4) 1 d PD A 2
C1A' C 0.6743(13) -0.0428(6) 0.2188(11) 0.025(4) Uiso 0.154(4) 1 d PD A 2
N1S N 0.9812(2) 0.15850(9) 0.33046(17) 0.0444(5) Uani 1 1 d . . .
C1S C 0.9591(2) 0.11956(9) 0.37471(17) 0.0317(5) Uani 1 1 d . . .
C2S C 0.9268(4) 0.07093(10) 0.4340(2) 0.0521(7) Uani 1 1 d . . .
H2SA H 1.000(4) 0.0693(14) 0.496(3) 0.078(11) Uiso 1 1 d . . .
H2SB H 0.941(4) 0.0406(14) 0.389(3) 0.073(10) Uiso 1 1 d . . .
H2SC H 0.828(5) 0.0718(17) 0.454(4) 0.102(15) Uiso 1 1 d . . .

loop_
_atom_site_aniso_label
_atom_site_aniso_U_11
_atom_site_aniso_U_22
_atom_site_aniso_U_33
_atom_site_aniso_U_23
_atom_site_aniso_U_13
_atom_site_aniso_U_12
Mn 0.01392(15) 0.01399(15) 0.01057(15) 0.00065(9) -0.00084(10) -0.00064(9)
O1 0.0217(7) 0.0292(7) 0.0153(6) -0.0023(5) -0.0021(5) -0.0040(5)
O2 0.0214(7) 0.0234(6) 0.0136(6) -0.0001(5) -0.0008(5) 0.0034(5)
N1 0.0143(7) 0.0154(7) 0.0193(7) -0.0001(6) -0.0002(6) 0.0008(5)
N2 0.0154(7) 0.0175(7) 0.0133(7) 0.0016(5) -0.0003(5) -0.0006(5)
N3 0.0173(7) 0.0161(7) 0.0146(7) 0.0010(5) 0.0018(6) 0.0005(5)
N4 0.0154(7) 0.0226(7) 0.0118(7) 0.0004(5) -0.0017(5) 0.0025(5)
N5 0.0181(7) 0.0189(7) 0.0173(7) 0.0005(6) 0.0011(6) 0.0016(6)
C1 0.0178(9) 0.0188(8) 0.0237(10) -0.0027(7) -0.0022(7) 0.0012(7)
C2 0.0205(10) 0.0196(9) 0.0383(11) -0.0040(8) -0.0018(8) -0.0033(7)
C3 0.0265(11) 0.0188(9) 0.0442(12) 0.0044(8) 0.0053(9) -0.0051(8)
C4 0.0254(10) 0.0207(9) 0.0316(10) 0.0064(8) 0.0045(8) -0.0023(7)
C5 0.0499(14) 0.0316(11) 0.0343(12) 0.0146(9) 0.0057(10) -0.0119(10)
C6 0.0604(16) 0.0393(12) 0.0223(11) 0.0144(9) -0.0002(10) -0.0100(11)
C7 0.0362(11) 0.0277(10) 0.0195(10) 0.0051(8) -0.0029(8) -0.0044(8)
C8 0.0195(9) 0.0181(8) 0.0187(9) 0.0035(7) 0.0006(7) 0.0016(7)
C9 0.0171(9) 0.0168(8) 0.0207(9) 0.0027(7) 0.0019(7) 0.0020(6)
C10 0.0116(8) 0.0201(8) 0.0151(8) -0.0015(6) 0.0003(6) 0.0016(6)
C11 0.0175(9) 0.0200(9) 0.0180(9) -0.0015(7) -0.0016(7) -0.0043(7)
C12 0.0228(10) 0.0144(8) 0.0198(10) 0.0006(7) 0.0009(7) 0.0018(7)
C13 0.0189(9) 0.0215(9) 0.0129(8) -0.0013(6) -0.0040(7) 0.0033(6)
C14 0.0241(10) 0.0264(10) 0.0227(10) -0.0073(8) -0.0042(8) 0.0068(8)
C15 0.0232(10) 0.0428(12) 0.0206(9) -0.0104(8) -0.0033(8) 0.0132(8)
C16 0.0157(9) 0.0478(12) 0.0180(9) -0.0011(8) -0.0001(7) 0.0057(8)
C17 0.0162(9) 0.0321(10) 0.0157(8) 0.0019(7) -0.0022(7) 0.0004(7)
C18 0.0206(9) 0.0192(8) 0.0183(9) 0.0027(7) 0.0050(7) -0.0018(7)
C19 0.0186(9) 0.0223(9) 0.0135(8) 0.0002(7) 0.0006(7) -0.0002(7)
C20 0.0197(9) 0.0298(10) 0.0192(9) 0.0005(7) 0.0032(7) 0.0002(7)
C21 0.0206(10) 0.0376(11) 0.0228(10) -0.0014(8) 0.0038(8) 0.0073(8)
C22 0.0293(11) 0.0272(10) 0.0261(10) -0.0025(8) 0.0006(8) 0.0116(8)
C23 0.0264(10) 0.0193(9) 0.0242(9) 0.0000(7) 0.0002(8) 0.0028(7)
S 0.0363(6) 0.0186(5) 0.0379(9) -0.0079(5) -0.0101(5) 0.0070(3)
F11 0.0320(9) 0.0543(12) 0.0533(11) 0.0020(9) -0.0084(7) 0.0165(8)
F12 0.105(2) 0.099(2) 0.178(3) 0.076(2) 0.115(2) 0.0368(17)
F13 0.136(2) 0.0714(16) 0.0395(11) -0.0097(11) 0.0101(12) 0.0752(15)
O11 0.177(4) 0.056(2) 0.052(2) -0.0324(17) -0.065(2) 0.063(2)
O12 0.0624(19) 0.0398(19) 0.179(5) 0.018(2) 0.030(3) -0.0201(15)
O13 0.069(2) 0.0221(16) 0.0343(15) -0.0100(11) -0.0147(10) 0.0149(12)
C1A 0.0534(19) 0.0346(16) 0.0353(16) 0.0131(13) 0.0263(13) 0.0169(13)
N1S 0.0478(12) 0.0470(12) 0.0393(11) -0.0038(10) 0.0099(9) -0.0071(9)
C1S 0.0357(11) 0.0330(11) 0.0258(10) -0.0127(9) 0.0011(9) -0.0010(9)
C2S 0.083(2) 0.0283(12) 0.0433(15) -0.0078(11) 0.0008(15) -0.0021(13)

loop_
_atom_type_symbol
_atom_type_description
_atom_type_scat_dispersion_real
_atom_type_scat_dispersion_imag
_atom_type_scat_source
C C 0.0181 0.0091 'International Tables Vol C Tables 4.2.6.8 and 6.1.1.4'
H H 0.0000 0.0000 'International Tables Vol C Tables 4.2.6.8 and 6.1.1.4'
N N 0.0311 0.0180 'International Tables Vol C Tables 4.2.6.8 and 6.1.1.4'
O O 0.0492 0.0322 'International Tables Vol C Tables 4.2.6.8 and 6.1.1.4'
F F 0.0727 0.0534 'International Tables Vol C Tables 4.2.6.8 and 6.1.1.4'
S S 0.3331 0.5567 'International Tables Vol C Tables 4.2.6.8 and 6.1.1.4'
Mn Mn -0.5299 2.8052 'International Tables Vol C Tables 4.2.6.8 and 6.1.1.4'

loop_
_geom_angle_atom_site_label_1
_geom_angle_atom_site_label_2
_geom_angle_atom_site_label_3
_geom_angle
O2 Mn N2 177.93(6)
O2 Mn N1 98.16(6)
N2 Mn N1 79.77(6)
O2 Mn N3 99.55(6)
N2 Mn N3 82.52(6)
N1 Mn N3 161.83(6)
O2 Mn N5 88.17(6)
N2 Mn N5 92.38(6)
N1 Mn N5 108.52(5)
N3 Mn N5 76.11(5)
O2 Mn N4 95.19(6)
N2 Mn N4 85.23(5)
N1 Mn N4 97.99(5)
N3 Mn N4 76.44(5)
N5 Mn N4 152.53(5)
Mn O2 H2O 110(2)
C1 N1 C9 119.72(15)
C1 N1 Mn 127.14(12)
C9 N1 Mn 112.95(11)
C10 N2 C8 123.33(15)
C10 N2 Mn 119.24(11)
C8 N2 Mn 116.94(11)
C18 N3 C12 110.02(13)
C18 N3 C11 110.86(14)
C12 N3 C11 112.51(13)
C18 N3 Mn 107.76(10)
C12 N3 Mn 108.46(10)
C11 N3 Mn 107.05(10)
C17 N4 C13 118.53(16)
C17 N4 Mn 127.18(12)
C13 N4 Mn 113.48(12)
C23 N5 C19 118.17(16)
C23 N5 Mn 128.00(13)
C19 N5 Mn 113.78(11)
N1 C1 C2 122.00(18)
N1 C1 H1 116.3(13)
C2 C1 H1 121.7(13)
C3 C2 C1 119.30(18)
C3 C2 H2 121.4(15)
C1 C2 H2 119.3(15)
C2 C3 C4 120.46(18)
C2 C3 H3 119.1(14)
C4 C3 H3 120.4(15)
C5 C4 C9 117.89(18)
C5 C4 C3 125.15(18)
C9 C4 C3 116.96(18)
C6 C5 C4 120.04(19)
C6 C5 H5 122.1(17)
C4 C5 H5 117.8(17)
C5 C6 C7 122.1(2)
C5 C6 H6 120.3(19)
C7 C6 H6 117.6(19)
C8 C7 C6 119.95(19)
C8 C7 H7 120.6(14)
C6 C7 H7 119.4(14)
C7 C8 N2 128.65(17)
C7 C8 C9 118.19(17)
N2 C8 C9 113.16(15)
N1 C9 C4 121.52(17)
N1 C9 C8 116.67(15)
C4 C9 C8 121.81(17)
O1 C10 N2 126.45(16)
O1 C10 C11 118.57(15)
N2 C10 C11 114.97(14)
N3 C11 C10 115.13(14)
N3 C11 H11A 108.4(14)
C10 C11 H11A 105.9(13)
N3 C11 H11B 109.1(14)
C10 C11 H11B 109.7(14)
H11A C11 H11B 108.4(19)
N3 C12 C13 110.99(14)
N3 C12 H12A 106.7(11)
C13 C12 H12A 107.0(12)
N3 C12 H12B 110.2(14)
C13 C12 H12B 110.5(14)
H12A C12 H12B 111.4(18)
N4 C13 C14 122.29(17)
N4 C13 C12 115.35(15)
C14 C13 C12 122.30(17)
C15 C14 C13 118.73(19)
C15 C14 H14 121.5(15)
C13 C14 H14 119.7(15)
C14 C15 C16 119.21(18)
C14 C15 H15 120.8(15)
C16 C15 H15 120.0(15)
C15 C16 C17 118.92(19)
C15 C16 H16 122.9(15)
C17 C16 H16 118.1(15)
N4 C17 C16 122.32(18)
N4 C17 H17 116.6(14)
C16 C17 H17 121.1(14)
N3 C18 C19 110.45(14)
N3 C18 H18A 107.9(12)
C19 C18 H18A 108.1(12)
N3 C18 H18B 109.6(13)
C19 C18 H18B 110.1(12)
H18A C18 H18B 110.5(17)
N5 C19 C20 122.42(17)
N5 C19 C18 115.99(15)
C20 C19 C18 121.51(16)
C19 C20 C21 118.74(18)
C19 C20 H20 119.9(14)
C21 C20 H20 121.4(14)
C22 C21 C20 119.32(18)
C22 C21 H21 121.0(14)
C20 C21 H21 119.7(14)
C23 C22 C21 118.65(18)
C23 C22 H22 116.7(16)
C21 C22 H22 124.7(16)
N5 C23 C22 122.67(18)
N5 C23 H23 116.3(13)
C22 C23 H23 121.0(13)
O12 S O13 116.1(3)
O12 S O11 115.6(3)
O13 S O11 113.9(3)
O12 S C1A 99.4(2)
O13 S C1A 104.1(3)
O11 S C1A 105.0(2)
F11 C1A F13 106.7(3)
F11 C1A F12 107.8(3)
F13 C1A F12 108.2(3)
F11 C1A S 112.47(18)
F13 C1A S 110.9(2)
F12 C1A S 110.6(3)
O12' S' O11' 111.2(7)
O12' S' O13' 113.9(10)
O11' S' O13' 115.6(12)
O12' S' C1A' 120.3(9)
O11' S' C1A' 102.2(7)
O13' S' C1A' 92.3(8)
F13' C1A' F11' 112.6(12)
F13' C1A' F12' 102.5(12)
F11' C1A' F12' 103.1(12)
F13' C1A' S' 118.2(10)
F11' C1A' S' 111.3(10)
F12' C1A' S' 107.5(10)
N1S C1S C2S 177.6(3)
C1S C2S H2SA 105(2)
C1S C2S H2SB 108(2)
H2SA C2S H2SB 107(3)
C1S C2S H2SC 111(2)
H2SA C2S H2SC 113(3)
H2SB C2S H2SC 111(3)

loop_
_geom_bond_atom_site_label_1
_geom_bond_atom_site_label_2
_geom_bond_distance
Mn O2 1.8063(13)
Mn N2 1.9753(14)
Mn N1 2.0716(14)
Mn N3 2.1725(14)
Mn N5 2.2160(15)
Mn N4 2.2599(14)
O1 C10 1.239(2)
O2 H2O 0.80(3)
N1 C1 1.325(2)
N1 C9 1.374(2)
N2 C10 1.345(2)
N2 C8 1.405(2)
N3 C18 1.478(2)
N3 C12 1.487(2)
N3 C11 1.493(2)
N4 C17 1.342(2)
N4 C13 1.344(2)
N5 C23 1.344(2)
N5 C19 1.346(2)
C1 C2 1.409(3)
C1 H1 0.93(2)
C2 C3 1.362(3)
C2 H2 0.90(2)
C3 C4 1.419(3)
C3 H3 0.96(2)
C4 C5 1.414(3)
C4 C9 1.415(2)
C5 C6 1.364(3)
C5 H5 0.95(3)
C6 C7 1.414(3)
C6 H6 0.92(3)
C7 C8 1.380(3)
C7 H7 0.93(2)
C8 C9 1.426(3)
C10 C11 1.524(2)
C11 H11A 0.97(2)
C11 H11B 0.95(2)
C12 C13 1.502(3)
C12 H12A 0.97(2)
C12 H12B 0.94(2)
C13 C14 1.390(3)
C14 C15 1.382(3)
C14 H14 0.94(3)
C15 C16 1.383(3)
C15 H15 0.96(3)
C16 C17 1.386(3)
C16 H16 0.94(3)
C17 H17 0.95(2)
C18 C19 1.506(2)
C18 H18A 0.92(2)
C18 H18B 0.99(2)
C19 C20 1.380(3)
C20 C21 1.385(3)
C20 H20 0.96(2)
C21 C22 1.381(3)
C21 H21 0.96(2)
C22 C23 1.380(3)
C22 H22 0.93(3)
C23 H23 0.92(2)
S O12 1.409(4)
S O13 1.423(3)
S O11 1.430(3)
S C1A 1.815(3)
F11 C1A 1.303(4)
F12 C1A 1.324(4)
F13 C1A 1.319(4)
S' O12' 1.423(10)
S' O11' 1.429(12)
S' O13' 1.439(14)
S' C1A' 1.829(12)
F11' C1A' 1.331(14)
F12' C1A' 1.369(16)
F13' C1A' 1.316(14)
N1S C1S 1.136(3)
C1S C2S 1.456(4)
C2S H2SA 0.96(4)
C2S H2SB 0.95(4)
C2S H2SC 0.98(4)

loop_
_geom_hbond_atom_site_label_D
_geom_hbond_atom_site_label_H
_geom_hbond_atom_site_label_A
_geom_hbond_distance_DH
_geom_hbond_distance_HA
_geom_hbond_distance_DA
_geom_hbond_angle_DHA
_geom_hbond_site_symmetry_A
O2 H2O O1 0.80(3) 1.95(3) 2.7308(18) 169(3) 4_565

loop_
_geom_torsion_atom_site_label_1
_geom_torsion_atom_site_label_2
_geom_torsion_atom_site_label_3
_geom_torsion_atom_site_label_4
_geom_torsion
O2 Mn N1 C1 1.22(15)
N2 Mn N1 C1 -178.68(15)
N3 Mn N1 C1 168.32(16)
N5 Mn N1 C1 -89.59(15)
N4 Mn N1 C1 97.68(15)
O2 Mn N1 C9 -173.64(11)
N2 Mn N1 C9 6.47(11)
N3 Mn N1 C9 -6.5(2)
N5 Mn N1 C9 95.56(12)
N4 Mn N1 C9 -77.18(12)
O2 Mn N2 C10 179(100)
N1 Mn N2 C10 -177.86(13)
N3 Mn N2 C10 -1.91(13)
N5 Mn N2 C10 73.75(13)
N4 Mn N2 C10 -78.83(13)
O2 Mn N2 C8 -8.4(18)
N1 Mn N2 C8 -5.63(12)
N3 Mn N2 C8 170.31(13)
N5 Mn N2 C8 -114.03(12)
N4 Mn N2 C8 93.39(12)
O2 Mn N3 C18 -53.60(12)
N2 Mn N3 C18 126.45(11)
N1 Mn N3 C18 139.35(17)
N5 Mn N3 C18 32.11(11)
N4 Mn N3 C18 -146.68(12)
O2 Mn N3 C12 65.48(11)
N2 Mn N3 C12 -114.48(11)
N1 Mn N3 C12 -101.58(19)
N5 Mn N3 C12 151.18(11)
N4 Mn N3 C12 -27.61(10)
O2 Mn N3 C11 -172.89(11)
N2 Mn N3 C11 7.16(11)
N1 Mn N3 C11 20.1(2)
N5 Mn N3 C11 -87.18(11)
N4 Mn N3 C11 94.03(11)
O2 Mn N4 C17 101.07(14)
N2 Mn N4 C17 -76.90(14)
N1 Mn N4 C17 2.05(15)
N3 Mn N4 C17 -160.33(15)
N5 Mn N4 C17 -162.88(13)
O2 Mn N4 C13 -89.46(12)
N2 Mn N4 C13 92.57(12)
N1 Mn N4 C13 171.52(12)
N3 Mn N4 C13 9.13(11)
N5 Mn N4 C13 6.59(19)
O2 Mn N5 C23 -94.21(15)
N2 Mn N5 C23 83.80(15)
N1 Mn N5 C23 3.79(16)
N3 Mn N5 C23 165.49(16)
N4 Mn N5 C23 168.04(13)
O2 Mn N5 C19 83.15(12)
N2 Mn N5 C19 -98.85(12)
N1 Mn N5 C19 -178.86(11)
N3 Mn N5 C19 -17.16(12)
N4 Mn N5 C19 -14.61(19)
C9 N1 C1 C2 1.4(3)
Mn N1 C1 C2 -173.13(13)
N1 C1 C2 C3 0.4(3)
C1 C2 C3 C4 -1.9(3)
C2 C3 C4 C5 -178.3(2)
C2 C3 C4 C9 1.5(3)
C9 C4 C5 C6 -1.3(3)
C3 C4 C5 C6 178.5(2)
C4 C5 C6 C7 1.1(4)
C5 C6 C7 C8 0.3(4)
C6 C7 C8 N2 177.7(2)
C6 C7 C8 C9 -1.5(3)
C10 N2 C8 C7 -3.5(3)
Mn N2 C8 C7 -175.33(17)
C10 N2 C8 C9 175.73(15)
Mn N2 C8 C9 3.85(19)
C1 N1 C9 C4 -1.8(2)
Mn N1 C9 C4 173.50(14)
C1 N1 C9 C8 178.31(16)
Mn N1 C9 C8 -6.42(19)
C5 C4 C9 N1 -179.82(18)
C3 C4 C9 N1 0.3(3)
C5 C4 C9 C8 0.1(3)
C3 C4 C9 C8 -179.74(17)
C7 C8 C9 N1 -178.78(16)
N2 C8 C9 N1 1.9(2)
C7 C8 C9 C4 1.3(3)
N2 C8 C9 C4 -177.98(16)
C8 N2 C10 O1 5.1(3)
Mn N2 C10 O1 176.83(13)
C8 N2 C10 C11 -175.76(15)
Mn N2 C10 C11 -4.1(2)
C18 N3 C11 C10 -128.45(16)
C12 N3 C11 C10 107.87(17)
Mn N3 C11 C10 -11.18(17)
O1 C10 C11 N3 -170.13(14)
N2 C10 C11 N3 10.7(2)
C18 N3 C12 C13 160.51(14)
C11 N3 C12 C13 -75.36(18)
Mn N3 C12 C13 42.87(16)
C17 N4 C13 C14 0.0(2)
Mn N4 C13 C14 -170.50(14)
C17 N4 C13 C12 -177.47(15)
Mn N4 C13 C12 12.08(18)
N3 C12 C13 N4 -37.1(2)
N3 C12 C13 C14 145.46(17)
N4 C13 C14 C15 0.0(3)
C12 C13 C14 C15 177.25(17)
C13 C14 C15 C16 0.0(3)
C14 C15 C16 C17 0.1(3)
C13 N4 C17 C16 0.1(3)
Mn N4 C17 C16 169.09(13)
C15 C16 C17 N4 -0.1(3)
C12 N3 C18 C19 -161.26(14)
C11 N3 C18 C19 73.65(18)
Mn N3 C18 C19 -43.19(16)
C23 N5 C19 C20 -1.3(3)
Mn N5 C19 C20 -178.94(14)
C23 N5 C19 C18 175.60(16)
Mn N5 C19 C18 -2.03(19)
N3 C18 C19 N5 30.6(2)
N3 C18 C19 C20 -152.43(16)
N5 C19 C20 C21 2.1(3)
C18 C19 C20 C21 -174.69(17)
C19 C20 C21 C22 -1.0(3)
C20 C21 C22 C23 -0.8(3)
C19 N5 C23 C22 -0.5(3)
Mn N5 C23 C22 176.71(14)
C21 C22 C23 N5 1.6(3)
O12 S C1A F11 55.0(3)
O13 S C1A F11 -65.2(4)
O11 S C1A F11 174.9(3)
O12 S C1A F13 -64.4(3)
O13 S C1A F13 175.4(3)
O11 S C1A F13 55.4(3)
O12 S C1A F12 175.5(3)
O13 S C1A F12 55.4(4)
O11 S C1A F12 -64.6(3)
O12' S' C1A' F13' -80.0(14)
O11' S' C1A' F13' 43.7(14)
O13' S' C1A' F13' 160.5(15)
O12' S' C1A' F11' 52.6(14)
O11' S' C1A' F11' 176.3(11)
O13' S' C1A' F11' -66.9(14)
O12' S' C1A' F12' 164.7(10)
O11' S' C1A' F12' -71.6(11)
O13' S' C1A' F12' 45.3(13)
